data_1532472
loop_
_publ_author_name
'Hadlington, Terrance J.'
'Hermann, Markus'
'Frenking, Gernot'
'Jones, Cameron'

_publ_section_title
;
 Two-coordinate group 14 element(ii) hydrides as reagents for the facile,
 and sometimes reversible, hydrogermylation/hydrostannylation of
 unactivated alkenes and alkynes
;
_journal_issue 12
_journal_name_full 'Chem. Sci.'
_journal_page_first 7249
_journal_paper_doi 10.1039/C5SC03376D
_journal_volume 6
_journal_year 2015
_chemical_formula_sum 'C52 H61 Ge N Si'
_chemical_formula_weight 800.70
_chemical_name_systematic
; 
 ? 
;
_space_group_IT_number 14
_symmetry_cell_setting monoclinic
_symmetry_space_group_name_Hall '-P 2yn'
_symmetry_space_group_name_H-M 'P 1 21/n 1'
_atom_sites_solution_hydrogens geom
_atom_sites_solution_primary direct
_atom_sites_solution_secondary difmap
_audit_creation_method SHELXL-97
_audit_update_record
;
2015-09-07 deposited with the CCDC.
2015-09-22 downloaded from the CCDC.
;
_cell_angle_alpha 90.00
_cell_angle_beta 97.9790(10)
_cell_angle_gamma 90.00
_cell_formula_units_Z 4
_cell_length_a 11.5430(4)
_cell_length_b 23.7164(9)
_cell_length_c 16.3022(6)
_cell_measurement_temperature 123(2)
_cell_volume 4419.7(3)
_computing_cell_refinement CrysalisPro
_computing_data_collection CrysalisPro
_computing_data_reduction CrysalisPro
_computing_molecular_graphics X-Seed
_computing_publication_material CifTAB
_computing_structure_refinement 'SHELXL-97 (Sheldrick, 1997)'
_computing_structure_solution 'SHELXS-97 (Sheldrick, 1990)'
_diffrn_ambient_temperature 123(2)
_diffrn_measured_fraction_theta_full 0.997
_diffrn_measured_fraction_theta_max 0.997
_diffrn_measurement_device_type 'Oxford Gemini Ultra'
_diffrn_radiation_monochromator graphite
_diffrn_radiation_source 'Enhance (Mo) X-ray Source'
_diffrn_radiation_type MoK\a
_diffrn_radiation_wavelength 0.71073
_diffrn_reflns_av_R_equivalents 0.0570
_diffrn_reflns_av_sigmaI/netI 0.0809
_diffrn_reflns_limit_h_max 14
_diffrn_reflns_limit_h_min -16
_diffrn_reflns_limit_k_max 33
_diffrn_reflns_limit_k_min -30
_diffrn_reflns_limit_l_max 19
_diffrn_reflns_limit_l_min -22
_diffrn_reflns_number 38192
_diffrn_reflns_theta_full 30.00
_diffrn_reflns_theta_max 30.00
_diffrn_reflns_theta_min 3.47
_exptl_absorpt_coefficient_mu 0.755
_exptl_absorpt_correction_T_max 0.860
_exptl_absorpt_correction_T_min 0.801
_exptl_absorpt_correction_type multi-scan
_exptl_absorpt_process_details 'SCALE3 ABSPACK'
_exptl_crystal_colour yellow
_exptl_crystal_density_diffrn 1.203
_exptl_crystal_density_method 'not measured'
_exptl_crystal_description block
_exptl_crystal_F_000 1704
_exptl_crystal_size_max 0.30
_exptl_crystal_size_mid 0.30
_exptl_crystal_size_min 0.20
_refine_diff_density_max 0.509
_refine_diff_density_min -0.474
_refine_diff_density_rms 0.073
_refine_ls_extinction_method none
_refine_ls_goodness_of_fit_ref 1.018
_refine_ls_hydrogen_treatment constr
_refine_ls_matrix_type full
_refine_ls_number_parameters 504
_refine_ls_number_reflns 12845
_refine_ls_number_restraints 0
_refine_ls_restrained_S_all 1.018
_refine_ls_R_factor_all 0.0919
_refine_ls_R_factor_gt 0.0477
_refine_ls_shift/su_max 0.001
_refine_ls_shift/su_mean 0.000
_refine_ls_structure_factor_coef Fsqd
_refine_ls_weighting_details 'calc w=1/[\s^2^(Fo^2^)+(0.0407P)^2^+0.8215P] where P=(Fo^2^+2Fc^2^)/3'
_refine_ls_weighting_scheme calc
_refine_ls_wR_factor_gt 0.0942
_refine_ls_wR_factor_ref 0.1088
_reflns_number_gt 8300
_reflns_number_total 12845
_reflns_threshold_expression >2sigma(I)
_cod_data_source_file c5sc03376d2.cif
_cod_data_source_block compound6
_cod_depositor_comments 'Adding full bibliography for 1532469--1532486.cif.'
_cod_original_sg_symbol_H-M P2(1)/n
_cod_database_code 1532472

loop_
_symmetry_equiv_pos_as_xyz
'x, y, z'
'-x+1/2, y+1/2, -z+1/2'
'-x, -y, -z'
'x-1/2, -y-1/2, z-1/2'

loop_
_atom_site_label
_atom_site_type_symbol
_atom_site_fract_x
_atom_site_fract_y
_atom_site_fract_z
_atom_site_U_iso_or_equiv
_atom_site_adp_type
_atom_site_occupancy
_atom_site_symmetry_multiplicity
_atom_site_calc_flag
_atom_site_refinement_flags
Ge1 Ge 0.44815(2) 0.209613(9) 0.156416(14) 0.02195(7) Uani 1 1 d .
Si1 Si 0.51463(5) 0.33714(2) 0.18888(3) 0.01507(12) Uani 1 1 d .
N1 N 0.44691(13) 0.28405(7) 0.11940(10) 0.0141(3) Uani 1 1 d .
C42 C 0.40646(17) 0.36216(9) 0.25870(13) 0.0192(4) Uani 1 1 d .
H42 H 0.3319 0.3703 0.2216 0.023 Uiso 1 1 calc R
C43 C 0.4381(2) 0.41647(10) 0.30902(14) 0.0289(5) Uani 1 1 d .
H43A H 0.3770 0.4246 0.3435 0.043 Uiso 1 1 calc R
H43B H 0.4443 0.4480 0.2710 0.043 Uiso 1 1 calc R
H43C H 0.5131 0.4113 0.3445 0.043 Uiso 1 1 calc R
C44 C 0.37882(19) 0.31423(10) 0.31649(13) 0.0249(5) Uani 1 1 d .
H44A H 0.4487 0.3056 0.3559 0.037 Uiso 1 1 calc R
H44B H 0.3549 0.2806 0.2836 0.037 Uiso 1 1 calc R
H44C H 0.3153 0.3259 0.3469 0.037 Uiso 1 1 calc R
C36 C 0.56252(16) 0.39765(8) 0.12575(12) 0.0182(4) Uani 1 1 d .
H36 H 0.6011 0.3804 0.0806 0.022 Uiso 1 1 calc R
C38 C 0.65387(18) 0.43684(9) 0.17446(14) 0.0266(5) Uani 1 1 d .
H38A H 0.6786 0.4654 0.1370 0.040 Uiso 1 1 calc R
H38B H 0.7218 0.4146 0.1984 0.040 Uiso 1 1 calc R
H38C H 0.6193 0.4555 0.2189 0.040 Uiso 1 1 calc R
C37 C 0.46090(18) 0.43387(9) 0.08297(14) 0.0250(5) Uani 1 1 d .
H37A H 0.4172 0.4499 0.1249 0.038 Uiso 1 1 calc R
H37B H 0.4086 0.4103 0.0447 0.038 Uiso 1 1 calc R
H37C H 0.4922 0.4645 0.0521 0.038 Uiso 1 1 calc R
C39 C 0.64332(17) 0.30202(9) 0.25446(13) 0.0223(5) Uani 1 1 d .
H39 H 0.6130 0.2653 0.2729 0.027 Uiso 1 1 calc R
C40 C 0.69518(18) 0.33296(10) 0.33407(13) 0.0286(5) Uani 1 1 d .
H40A H 0.7561 0.3095 0.3652 0.043 Uiso 1 1 calc R
H40B H 0.6332 0.3402 0.3682 0.043 Uiso 1 1 calc R
H40C H 0.7293 0.3688 0.3196 0.043 Uiso 1 1 calc R
C41 C 0.74244(19) 0.28684(11) 0.20467(15) 0.0353(6) Uani 1 1 d .
H41A H 0.7745 0.3214 0.1837 0.053 Uiso 1 1 calc R
H41B H 0.7118 0.2626 0.1580 0.053 Uiso 1 1 calc R
H41C H 0.8043 0.2669 0.2405 0.053 Uiso 1 1 calc R
C1 C 0.38682(16) 0.29930(8) 0.03851(12) 0.0135(4) Uani 1 1 d .
C6 C 0.44726(16) 0.30354(8) -0.03068(12) 0.0150(4) Uani 1 1 d .
C5 C 0.38766(16) 0.32243(8) -0.10632(12) 0.0166(4) Uani 1 1 d .
H5 H 0.4296 0.3257 -0.1523 0.020 Uiso 1 1 calc R
C4 C 0.26961(16) 0.33656(8) -0.11691(12) 0.0163(4) Uani 1 1 d .
C7 C 0.20499(17) 0.36082(9) -0.19680(13) 0.0211(4) Uani 1 1 d .
H7 H 0.1412 0.3337 -0.2176 0.025 Uiso 1 1 calc R
C9 C 0.2803(2) 0.36839(11) -0.26532(13) 0.0330(6) Uani 1 1 d .
H9A H 0.3422 0.3959 -0.2478 0.050 Uiso 1 1 calc R
H9B H 0.2318 0.3820 -0.3155 0.050 Uiso 1 1 calc R
H9C H 0.3156 0.3322 -0.2769 0.050 Uiso 1 1 calc R
C8 C 0.1470(2) 0.41689(10) -0.18086(15) 0.0319(5) Uani 1 1 d .
H8A H 0.0965 0.4118 -0.1378 0.048 Uiso 1 1 calc R
H8B H 0.0999 0.4299 -0.2320 0.048 Uiso 1 1 calc R
H8C H 0.2074 0.4449 -0.1625 0.048 Uiso 1 1 calc R
C3 C 0.21054(16) 0.32872(8) -0.04938(12) 0.0165(4) Uani 1 1 d .
H3 H 0.1288 0.3359 -0.0561 0.020 Uiso 1 1 calc R
C2 C 0.26471(16) 0.31086(8) 0.02759(12) 0.0144(4) Uani 1 1 d .
C10 C 0.19044(16) 0.30574(8) 0.09796(12) 0.0152(4) Uani 1 1 d .
H10 H 0.2449 0.3110 0.1507 0.018 Uiso 1 1 calc R
C17 C 0.09993(16) 0.35348(9) 0.09441(12) 0.0174(4) Uani 1 1 d .
C18 C -0.01994(17) 0.34433(9) 0.08288(14) 0.0236(5) Uani 1 1 d .
H18 H -0.0491 0.3068 0.0798 0.028 Uiso 1 1 calc R
C19 C -0.09785(19) 0.38929(10) 0.07582(14) 0.0284(5) Uani 1 1 d .
H19 H -0.1796 0.3821 0.0669 0.034 Uiso 1 1 calc R
C20 C -0.0584(2) 0.44385(10) 0.08154(15) 0.0319(6) Uani 1 1 d .
H20 H -0.1121 0.4744 0.0771 0.038 Uiso 1 1 calc R
C21 C 0.0606(2) 0.45365(10) 0.09385(16) 0.0349(6) Uani 1 1 d .
H21 H 0.0893 0.4912 0.0981 0.042 Uiso 1 1 calc R
C22 C 0.13822(18) 0.40907(9) 0.10004(15) 0.0279(5) Uani 1 1 d .
H22 H 0.2198 0.4166 0.1084 0.033 Uiso 1 1 calc R
C11 C 0.13489(16) 0.24777(9) 0.10330(12) 0.0168(4) Uani 1 1 d .
C12 C 0.13807(18) 0.22196(9) 0.17987(13) 0.0219(5) Uani 1 1 d .
H12 H 0.1765 0.2403 0.2279 0.026 Uiso 1 1 calc R
C13 C 0.0861(2) 0.16965(10) 0.18772(14) 0.0292(5) Uani 1 1 d .
H13 H 0.0901 0.1523 0.2406 0.035 Uiso 1 1 calc R
C14 C 0.0288(2) 0.14305(10) 0.11868(14) 0.0305(5) Uani 1 1 d .
H14 H -0.0071 0.1074 0.1238 0.037 Uiso 1 1 calc R
C15 C 0.02386(19) 0.16850(9) 0.04163(14) 0.0265(5) Uani 1 1 d .
H15 H -0.0162 0.1504 -0.0060 0.032 Uiso 1 1 calc R
C16 C 0.07700(17) 0.22012(9) 0.03386(13) 0.0214(5) Uani 1 1 d .
H16 H 0.0741 0.2369 -0.0193 0.026 Uiso 1 1 calc R
C23 C 0.57624(16) 0.28670(9) -0.02609(12) 0.0173(4) Uani 1 1 d .
H23 H 0.6095 0.2877 0.0339 0.021 Uiso 1 1 calc R
C24 C 0.58889(17) 0.22580(9) -0.05473(13) 0.0186(4) Uani 1 1 d .
C25 C 0.54036(17) 0.20788(9) -0.13340(14) 0.0229(5) Uani 1 1 d .
H25 H 0.4949 0.2334 -0.1695 0.027 Uiso 1 1 calc R
C26 C 0.55741(19) 0.15315(10) -0.16001(16) 0.0317(6) Uani 1 1 d .
H26 H 0.5241 0.1417 -0.2140 0.038 Uiso 1 1 calc R
C27 C 0.6227(2) 0.11534(10) -0.10802(17) 0.0355(6) Uani 1 1 d .
H27 H 0.6341 0.0779 -0.1261 0.043 Uiso 1 1 calc R
C28 C 0.6709(2) 0.13216(10) -0.03017(17) 0.0364(6) Uani 1 1 d .
H28 H 0.7156 0.1063 0.0058 0.044 Uiso 1 1 calc R
C29 C 0.6545(2) 0.18708(10) -0.00360(14) 0.0295(5) Uani 1 1 d .
H29 H 0.6887 0.1983 0.0503 0.035 Uiso 1 1 calc R
C30 C 0.65173(16) 0.32670(9) -0.07052(12) 0.0177(4) Uani 1 1 d .
C31 C 0.75528(17) 0.30702(9) -0.09551(13) 0.0216(5) Uani 1 1 d .
H31 H 0.7768 0.2687 -0.0860 0.026 Uiso 1 1 calc R
C32 C 0.82748(18) 0.34205(10) -0.13378(14) 0.0276(5) Uani 1 1 d .
H32 H 0.8969 0.3274 -0.1508 0.033 Uiso 1 1 calc R
C33 C 0.79930(19) 0.39805(10) -0.14734(14) 0.0292(5) Uani 1 1 d .
H33 H 0.8482 0.4219 -0.1743 0.035 Uiso 1 1 calc R
C34 C 0.69862(19) 0.41904(10) -0.12111(14) 0.0271(5) Uani 1 1 d .
H34 H 0.6794 0.4578 -0.1290 0.033 Uiso 1 1 calc R
C35 C 0.62568(17) 0.38388(9) -0.08341(13) 0.0214(4) Uani 1 1 d .
H35 H 0.5568 0.3989 -0.0660 0.026 Uiso 1 1 calc R
C45 C 0.37173(18) 0.16422(8) 0.06122(13) 0.0211(4) Uani 1 1 d .
H45A H 0.2875 0.1736 0.0495 0.025 Uiso 1 1 calc R
H45B H 0.4084 0.1723 0.0111 0.025 Uiso 1 1 calc R
C46 C 0.3875(3) 0.10184(10) 0.08505(17) 0.0525(8) Uani 1 1 d .
H46A H 0.4719 0.0925 0.0910 0.063 Uiso 1 1 calc R
H46B H 0.3611 0.0961 0.1397 0.063 Uiso 1 1 calc R
C47 C 0.3221(2) 0.06173(9) 0.02386(14) 0.0303(5) Uani 1 1 d .
C48 C 0.2183(3) 0.03743(12) 0.0370(2) 0.0604(9) Uani 1 1 d .
H48 H 0.1878 0.0451 0.0871 0.073 Uiso 1 1 calc R
C49 C 0.1575(3) 0.00225(13) -0.0209(3) 0.0706(12) Uani 1 1 d .
H49 H 0.0867 -0.0147 -0.0098 0.085 Uiso 1 1 calc R
C50 C 0.1979(3) -0.00820(11) -0.0930(2) 0.0559(9) Uani 1 1 d .
H50 H 0.1538 -0.0312 -0.1338 0.067 Uiso 1 1 calc R
C51 C 0.3007(3) 0.01390(12) -0.10743(18) 0.0535(8) Uani 1 1 d .
H51 H 0.3303 0.0056 -0.1576 0.064 Uiso 1 1 calc R
C52 C 0.3633(2) 0.04888(11) -0.04890(17) 0.0425(7) Uani 1 1 d .
H52 H 0.4359 0.0642 -0.0594 0.051 Uiso 1 1 calc R

loop_
_atom_site_aniso_label
_atom_site_aniso_U_11
_atom_site_aniso_U_22
_atom_site_aniso_U_33
_atom_site_aniso_U_23
_atom_site_aniso_U_13
_atom_site_aniso_U_12
Ge1 0.02839(13) 0.01664(12) 0.01841(12) 0.00224(9) -0.00535(8) -0.00073(10)
Si1 0.0148(3) 0.0171(3) 0.0131(3) -0.0004(2) 0.0010(2) -0.0015(2)
N1 0.0138(8) 0.0160(9) 0.0121(8) -0.0005(7) 0.0001(6) -0.0012(6)
C42 0.0195(10) 0.0204(11) 0.0180(11) -0.0025(8) 0.0042(8) -0.0042(8)
C43 0.0330(12) 0.0301(13) 0.0256(12) -0.0103(10) 0.0110(9) -0.0047(10)
C44 0.0263(11) 0.0291(12) 0.0211(12) -0.0030(10) 0.0094(9) -0.0063(10)
C36 0.0186(10) 0.0193(11) 0.0173(11) -0.0008(8) 0.0049(8) -0.0014(8)
C38 0.0248(11) 0.0248(12) 0.0313(13) -0.0031(10) 0.0073(9) -0.0072(9)
C37 0.0265(11) 0.0220(12) 0.0278(12) 0.0048(10) 0.0077(9) 0.0011(9)
C39 0.0207(10) 0.0233(12) 0.0209(11) 0.0003(9) -0.0040(8) -0.0028(8)
C40 0.0223(11) 0.0394(15) 0.0219(12) -0.0001(10) -0.0044(9) -0.0032(10)
C41 0.0261(12) 0.0440(16) 0.0325(14) -0.0063(12) -0.0079(10) 0.0124(11)
C1 0.0147(9) 0.0120(10) 0.0134(9) -0.0009(7) 0.0000(7) 0.0010(7)
C6 0.0153(9) 0.0138(10) 0.0159(10) -0.0014(8) 0.0014(7) 0.0012(7)
C5 0.0207(10) 0.0166(10) 0.0127(10) 0.0002(8) 0.0032(7) 0.0011(8)
C4 0.0190(10) 0.0133(10) 0.0155(10) -0.0009(8) -0.0015(7) -0.0007(8)
C7 0.0227(10) 0.0212(11) 0.0178(11) 0.0047(9) -0.0029(8) -0.0012(9)
C9 0.0429(14) 0.0394(15) 0.0164(12) 0.0064(10) 0.0029(10) 0.0107(11)
C8 0.0343(13) 0.0306(14) 0.0309(13) 0.0107(11) 0.0052(10) 0.0101(11)
C3 0.0134(9) 0.0166(10) 0.0190(10) -0.0010(8) 0.0004(7) -0.0004(8)
C2 0.0150(9) 0.0135(9) 0.0145(10) -0.0018(8) 0.0015(7) -0.0023(7)
C10 0.0141(9) 0.0157(10) 0.0151(10) -0.0002(8) 0.0001(7) -0.0002(7)
C17 0.0155(9) 0.0214(11) 0.0154(10) -0.0010(8) 0.0022(7) -0.0005(8)
C18 0.0185(10) 0.0225(12) 0.0305(13) -0.0045(9) 0.0059(9) -0.0034(9)
C19 0.0185(11) 0.0313(14) 0.0362(14) -0.0044(11) 0.0063(9) 0.0024(9)
C20 0.0258(12) 0.0248(13) 0.0455(16) -0.0028(11) 0.0070(10) 0.0078(10)
C21 0.0307(13) 0.0202(12) 0.0540(17) -0.0052(11) 0.0069(11) -0.0017(10)
C22 0.0161(10) 0.0231(12) 0.0446(15) -0.0020(11) 0.0044(9) -0.0029(9)
C11 0.0144(9) 0.0196(11) 0.0171(10) -0.0011(8) 0.0046(7) 0.0015(8)
C12 0.0233(10) 0.0251(12) 0.0174(11) -0.0018(9) 0.0031(8) -0.0017(9)
C13 0.0385(13) 0.0307(13) 0.0194(12) 0.0068(10) 0.0078(9) -0.0051(10)
C14 0.0408(14) 0.0243(12) 0.0278(13) 0.0003(10) 0.0097(10) -0.0121(10)
C15 0.0345(12) 0.0233(12) 0.0207(12) -0.0044(9) 0.0010(9) -0.0083(10)
C16 0.0255(11) 0.0233(12) 0.0151(10) 0.0018(9) 0.0019(8) -0.0023(9)
C23 0.0163(9) 0.0225(11) 0.0132(10) -0.0011(8) 0.0020(7) 0.0043(8)
C24 0.0165(9) 0.0200(11) 0.0210(11) 0.0022(8) 0.0086(8) 0.0015(8)
C25 0.0185(10) 0.0211(11) 0.0298(12) -0.0024(10) 0.0063(8) 0.0008(9)
C26 0.0255(12) 0.0282(13) 0.0427(15) -0.0136(11) 0.0095(10) -0.0048(10)
C27 0.0343(13) 0.0170(12) 0.0594(18) -0.0019(12) 0.0217(12) 0.0021(10)
C28 0.0393(14) 0.0285(14) 0.0452(16) 0.0138(12) 0.0190(12) 0.0151(11)
C29 0.0332(13) 0.0315(13) 0.0256(13) 0.0062(10) 0.0104(10) 0.0094(10)
C30 0.0172(9) 0.0228(11) 0.0130(10) -0.0033(8) 0.0020(7) -0.0009(8)
C31 0.0188(10) 0.0227(11) 0.0238(12) -0.0057(9) 0.0051(8) 0.0001(8)
C32 0.0201(11) 0.0319(13) 0.0323(13) -0.0095(10) 0.0091(9) -0.0024(10)
C33 0.0302(12) 0.0301(13) 0.0303(13) -0.0044(10) 0.0143(10) -0.0093(10)
C34 0.0318(12) 0.0203(12) 0.0302(13) -0.0020(10) 0.0077(10) -0.0021(10)
C35 0.0195(10) 0.0230(12) 0.0227(11) -0.0037(9) 0.0061(8) 0.0010(9)
C45 0.0232(11) 0.0177(11) 0.0217(11) -0.0010(9) 0.0009(8) 0.0014(9)
C46 0.094(2) 0.0205(14) 0.0348(16) 0.0008(12) -0.0189(15) -0.0071(14)
C47 0.0473(15) 0.0153(11) 0.0265(13) 0.0033(10) -0.0015(11) -0.0008(10)
C48 0.071(2) 0.0317(16) 0.089(3) -0.0170(16) 0.0469(19) -0.0044(15)
C49 0.0357(17) 0.0344(18) 0.144(4) -0.020(2) 0.019(2) -0.0077(14)
C50 0.061(2) 0.0220(15) 0.073(2) -0.0043(15) -0.0331(17) -0.0026(14)
C51 0.097(3) 0.0322(16) 0.0319(16) -0.0051(13) 0.0120(16) -0.0033(16)
C52 0.0483(16) 0.0354(15) 0.0462(17) 0.0007(13) 0.0148(13) -0.0135(13)

loop_
_atom_type_symbol
_atom_type_description
_atom_type_scat_dispersion_real
_atom_type_scat_dispersion_imag
_atom_type_scat_source
C C 0.0033 0.0016 'International Tables Vol C Tables 4.2.6.8 and 6.1.1.4'
H H 0.0000 0.0000 'International Tables Vol C Tables 4.2.6.8 and 6.1.1.4'
N N 0.0061 0.0033 'International Tables Vol C Tables 4.2.6.8 and 6.1.1.4'
Si Si 0.0817 0.0704 'International Tables Vol C Tables 4.2.6.8 and 6.1.1.4'
Ge Ge 0.1547 1.8001 'International Tables Vol C Tables 4.2.6.8 and 6.1.1.4'

loop_
_geom_angle_atom_site_label_1
_geom_angle_atom_site_label_2
_geom_angle_atom_site_label_3
_geom_angle
N1 Ge1 C45 106.08(8)
N1 Si1 C36 108.83(8)
N1 Si1 C42 109.39(8)
C36 Si1 C42 110.80(9)
N1 Si1 C39 106.58(9)
C36 Si1 C39 111.98(9)
C42 Si1 C39 109.15(9)
C1 N1 Si1 120.67(12)
C1 N1 Ge1 120.81(12)
Si1 N1 Ge1 118.41(8)
C44 C42 C43 110.19(17)
C44 C42 Si1 110.24(14)
C43 C42 Si1 116.93(14)
C37 C36 C38 108.70(17)
C37 C36 Si1 114.05(13)
C38 C36 Si1 114.07(14)
C41 C39 C40 109.07(17)
C41 C39 Si1 112.81(15)
C40 C39 Si1 116.64(15)
C6 C1 C2 118.54(17)
C6 C1 N1 121.25(16)
C2 C1 N1 120.20(16)
C5 C6 C1 119.37(17)
C5 C6 C23 118.79(17)
C1 C6 C23 121.83(17)
C4 C5 C6 122.67(18)
C3 C4 C5 116.80(18)
C3 C4 C7 119.61(17)
C5 C4 C7 123.57(18)
C9 C7 C4 114.32(17)
C9 C7 C8 109.36(18)
C4 C7 C8 110.98(17)
C4 C3 C2 123.33(18)
C3 C2 C1 119.08(17)
C3 C2 C10 118.24(16)
C1 C2 C10 122.66(16)
C11 C10 C2 113.48(16)
C11 C10 C17 112.19(15)
C2 C10 C17 111.24(16)
C18 C17 C22 117.35(19)
C18 C17 C10 123.37(18)
C22 C17 C10 119.24(17)
C17 C18 C19 120.9(2)
C20 C19 C18 120.9(2)
C19 C20 C21 118.9(2)
C22 C21 C20 120.3(2)
C21 C22 C17 121.6(2)
C12 C11 C16 118.20(19)
C12 C11 C10 119.40(18)
C16 C11 C10 122.36(18)
C11 C12 C13 121.2(2)
C14 C13 C12 119.8(2)
C13 C14 C15 119.7(2)
C16 C15 C14 120.3(2)
C15 C16 C11 120.7(2)
C24 C23 C6 111.34(16)
C24 C23 C30 110.76(16)
C6 C23 C30 115.26(16)
C29 C24 C25 117.8(2)
C29 C24 C23 120.46(19)
C25 C24 C23 121.70(18)
C26 C25 C24 121.0(2)
C27 C26 C25 120.2(2)
C28 C27 C26 119.6(2)
C27 C28 C29 120.3(2)
C24 C29 C28 121.1(2)
C31 C30 C35 117.09(19)
C31 C30 C23 119.74(18)
C35 C30 C23 123.06(17)
C32 C31 C30 121.6(2)
C33 C32 C31 120.5(2)
C32 C33 C34 119.1(2)
C33 C34 C35 120.5(2)
C34 C35 C30 121.22(19)
C46 C45 Ge1 107.45(15)
C47 C46 C45 114.3(2)
C52 C47 C48 117.1(2)
C52 C47 C46 120.8(2)
C48 C47 C46 122.1(3)
C47 C48 C49 121.4(3)
C50 C49 C48 120.3(3)
C49 C50 C51 120.0(3)
C50 C51 C52 119.9(3)
C47 C52 C51 121.1(3)

loop_
_geom_bond_atom_site_label_1
_geom_bond_atom_site_label_2
_geom_bond_distance
Ge1 N1 1.8651(16)
Ge1 C45 1.991(2)
Si1 N1 1.7982(16)
Si1 C36 1.893(2)
Si1 C42 1.898(2)
Si1 C39 1.898(2)
N1 C1 1.448(2)
C42 C44 1.538(3)
C42 C43 1.543(3)
C36 C37 1.540(3)
C36 C38 1.541(3)
C39 C41 1.535(3)
C39 C40 1.538(3)
C1 C6 1.410(3)
C1 C2 1.423(3)
C6 C5 1.400(3)
C6 C23 1.533(3)
C5 C4 1.391(3)
C4 C3 1.386(3)
C4 C7 1.521(3)
C7 C9 1.518(3)
C7 C8 1.527(3)
C3 C2 1.388(3)
C2 C10 1.529(3)
C10 C11 1.524(3)
C10 C17 1.536(3)
C17 C18 1.387(3)
C17 C22 1.389(3)
C18 C19 1.389(3)
C19 C20 1.371(3)
C20 C21 1.380(3)
C21 C22 1.380(3)
C11 C12 1.386(3)
C11 C16 1.396(3)
C12 C13 1.392(3)
C13 C14 1.377(3)
C14 C15 1.388(3)
C15 C16 1.383(3)
C23 C24 1.531(3)
C23 C30 1.536(3)
C24 C29 1.392(3)
C24 C25 1.393(3)
C25 C26 1.391(3)
C26 C27 1.383(3)
C27 C28 1.372(4)
C28 C29 1.394(3)
C30 C31 1.396(3)
C30 C35 1.399(3)
C31 C32 1.385(3)
C32 C33 1.378(3)
C33 C34 1.385(3)
C34 C35 1.388(3)
C45 C46 1.534(3)
C46 C47 1.504(3)
C47 C52 1.372(3)
C47 C48 1.373(4)
C48 C49 1.376(4)
C49 C50 1.347(5)
C50 C51 1.348(4)
C51 C52 1.389(4)
